data_1509695
loop_
_publ_author_name
'Eysel, W.'
'Heidebrecht, K.'
'Jansen, M.'
'Matthes, R.'

_publ_section_title
;
 Silber(I)-catena-Polysilicat: Kristallzuechtung und Strukturanalyse
;
_journal_name_full 'Zeitschrift fuer Anorganische und Allgemeine Chemie'
_journal_page_first 5
_journal_page_last 11
_journal_paper_doi 10.1002/zaac.19916010102
_journal_volume 601
_journal_year 1991
_chemical_formula_sum 'Ag2 O3 Si'
_chemical_name_systematic 'Ag2 Si O3'
_space_group_IT_number 19
_symmetry_space_group_name_Hall 'P 2ac 2ab'
_symmetry_space_group_name_H-M 'P 21 21 21'
_cell_angle_alpha 90
_cell_angle_beta 90
_cell_angle_gamma 90
_cell_formula_units_Z 4
_cell_length_a 4.527
_cell_length_b 7.108
_cell_length_c 9.959
_cell_volume 320.460
_citation_journal_id_ASTM ZAACAB
_cod_data_source_file silver2-3_156.cif
_cod_data_source_block Ag2O3Si1
_cod_original_cell_volume 320.4598
_cod_original_formula_sum 'Ag2 O3 Si1'
_cod_database_code 1509695

loop_
_symmetry_equiv_pos_as_xyz
x,y,z
-x+1/2,-y,z+1/2
x+1/2,-y+1/2,-z
-x,y+1/2,-z+1/2

loop_
_atom_site_label
_atom_site_type_symbol
_atom_site_fract_x
_atom_site_fract_y
_atom_site_fract_z
_atom_site_occupancy
_atom_site_U_iso_or_equiv
O2 O-2 0.5887 0.5621 0.5328 1 0.0
Ag2 Ag+1 0.9225 0.6359 0.3889 1 0.0
Si1 Si+4 0.9451 0.1413 0.4372 1 0.0
O3 O-2 1.2118 0.6568 0.2078 1 0.0
Ag1 Ag+1 0.5244 0.4065 0.2241 1 0.0
O1 O-2 0.2005 0.3082 0.4458 1 0.0
